data_4348876
loop_
_publ_author_name
'Yue, Cheng-Yang'
'Lei, Xiao-Wu'
'Han, Yong-Fang'
'Lu, Xin-Xiu'
'Tian, Ya-Wei'
'Xu, Jing'
'Liu, Xiao-Fan'
'Xu, Xin'

_publ_section_title
;
 Transition-Metal-Complex Cationic Dyes Photosensitive to Two Types of 2D
 Layered Silver Bromides with Visible-Light-Driven Photocatalytic
 Properties.
;
_journal_issue 23
_journal_name_full 'Inorganic chemistry'
_journal_page_first 12193
_journal_page_last 12203
_journal_paper_doi 10.1021/acs.inorgchem.6b01770
_journal_volume 55
_journal_year 2016
_chemical_formula_moiety C60N12H48Fe2Ag13Br17
_chemical_formula_sum 'C60 H48 Ag13 Br17 Fe2 N12'
_chemical_formula_weight 3809.58
_space_group_IT_number 54
_space_group_name_Hall '-P 2a 2ac'
_space_group_name_H-M_alt 'P c c a'
_symmetry_cell_setting orthorhombic
_symmetry_space_group_name_H-M 'P c c a'
_atom_sites_solution_hydrogens geom
_atom_sites_solution_primary direct
_atom_sites_solution_secondary difmap
_audit_creation_method SHELXL-97
_cell_angle_alpha 90.00
_cell_angle_beta 90.00
_cell_angle_gamma 90.00
_cell_formula_units_Z 4
_cell_length_a 13.4518(8)
_cell_length_b 22.1531(13)
_cell_length_c 28.5598(17)
_cell_measurement_reflns_used 9934
_cell_measurement_temperature 296(2)
_cell_measurement_theta_max 24.27
_cell_measurement_theta_min 2.31
_cell_volume 8510.8(9)
_computing_cell_refinement 'APEX2 Software Suite (Bruker,2005)'
_computing_data_collection 'APEX2 Software Suite (Bruker,2005)'
_computing_data_reduction 'APEX2 Software Suite (Bruker,2005)'
_computing_structure_refinement 'SHELXL-97 (Sheldrick, 2008)'
_computing_structure_solution 'SHELXS-97 (Sheldrick, 2008)'
_diffrn_ambient_temperature 296(2)
_diffrn_measured_fraction_theta_full 0.992
_diffrn_measured_fraction_theta_max 0.992
_diffrn_measurement_device_type 'Bruker SMART CCD area detector'
_diffrn_measurement_method 'phi and omega scans'
_diffrn_radiation_monochromator graphite
_diffrn_radiation_source 'fine-focus sealed tube'
_diffrn_radiation_type MoK\a
_diffrn_radiation_wavelength 0.71073
_diffrn_reflns_av_R_equivalents 0.0651
_diffrn_reflns_av_sigmaI/netI 0.0400
_diffrn_reflns_limit_h_max 17
_diffrn_reflns_limit_h_min -17
_diffrn_reflns_limit_k_max 28
_diffrn_reflns_limit_k_min -28
_diffrn_reflns_limit_l_max 36
_diffrn_reflns_limit_l_min -37
_diffrn_reflns_number 97451
_diffrn_reflns_theta_full 27.78
_diffrn_reflns_theta_max 27.78
_diffrn_reflns_theta_min 1.43
_exptl_absorpt_coefficient_mu 11.271
_exptl_absorpt_correction_T_max 0.6026
_exptl_absorpt_correction_T_min 0.4658
_exptl_absorpt_correction_type multi-scan
_exptl_absorpt_process_details 'SADABS; Bruker, 2000'
_exptl_crystal_colour red
_exptl_crystal_density_diffrn 2.973
_exptl_crystal_density_method 'not measured'
_exptl_crystal_description block
_exptl_crystal_F_000 7000
_exptl_crystal_size_max 0.08
_exptl_crystal_size_mid 0.08
_exptl_crystal_size_min 0.05
_refine_diff_density_max 1.667
_refine_diff_density_min -2.753
_refine_diff_density_rms 0.325
_refine_ls_extinction_method SHELXL
_refine_ls_goodness_of_fit_ref 1.029
_refine_ls_hydrogen_treatment constr
_refine_ls_matrix_type full
_refine_ls_number_parameters 475
_refine_ls_number_reflns 9987
_refine_ls_number_restraints 0
_refine_ls_restrained_S_all 1.029
_refine_ls_R_factor_all 0.1116
_refine_ls_R_factor_gt 0.0581
_refine_ls_shift/su_max 0.014
_refine_ls_shift/su_mean 0.001
_refine_ls_structure_factor_coef Fsqd
_refine_ls_weighting_details 'calc w=1/[\s^2^(Fo^2^)+(0.0723P)^2^+57.6812P] where P=(Fo^2^+2Fc^2^)/3'
_refine_ls_weighting_scheme calc
_refine_ls_wR_factor_gt 0.1442
_refine_ls_wR_factor_ref 0.1714
_reflns_number_gt 5852
_reflns_number_total 9987
_reflns_threshold_expression >2sigma(I)
_cod_data_source_file ic6b01770_si_009.cif
_cod_data_source_block C60N12H48Fe2Ag13Br17
_cod_original_sg_symbol_H-M Pcca
_cod_database_code 4348876

loop_
_symmetry_equiv_pos_as_xyz
'x, y, z'
'-x+1/2, -y, z'
'-x, y, -z+1/2'
'x+1/2, -y, -z+1/2'
'-x, -y, -z'
'x-1/2, y, -z'
'x, -y, z-1/2'
'-x-1/2, y, z-1/2'

loop_
_atom_site_label
_atom_site_type_symbol
_atom_site_fract_x
_atom_site_fract_y
_atom_site_fract_z
_atom_site_U_iso_or_equiv
_atom_site_adp_type
_atom_site_occupancy
_atom_site_symmetry_multiplicity
_atom_site_calc_flag
_atom_site_refinement_flags
Ag1 Ag 0.09081(9) 0.12431(5) -0.00914(4) 0.0860(3) Uani 1 1 d .
Ag2 Ag -0.02634(8) 0.42911(5) 0.02417(4) 0.0843(3) Uani 1 1 d .
Ag3 Ag -0.2406(11) 0.5059(7) -0.00411(7) 0.077(3) Uani 0.50 1 d P
Ag4 Ag -0.19456(9) 0.19380(6) -0.00832(5) 0.1002(4) Uani 1 1 d .
Ag5 Ag 0.00901(9) 0.26106(5) 0.00072(4) 0.0921(4) Uani 1 1 d .
Ag6 Ag -0.11367(10) 0.04314(6) -0.00549(4) 0.1099(5) Uani 1 1 d .
Ag7 Ag 0.24250(13) 0.33390(7) 0.00675(5) 0.1444(7) Uani 1 1 d .
Br8 Br 0.08039(8) 0.34057(4) 0.05869(3) 0.0532(3) Uani 1 1 d .
Fe2 Fe 0.0000 0.41030(6) 0.2500 0.0203(3) Uani 1 2 d S
Br7 Br 0.06044(8) 0.02894(5) -0.06165(3) 0.0526(3) Uani 1 1 d .
Br6 Br -0.21470(8) 0.40708(4) 0.05843(3) 0.0496(2) Uani 1 1 d .
Br5 Br -0.04854(8) 0.15789(5) 0.05241(3) 0.0540(3) Uani 1 1 d .
Fe1 Fe 0.0000 0.09149(6) 0.2500 0.0210(3) Uani 1 2 d S
Br4 Br 0.24252(9) 0.09245(5) 0.05077(4) 0.0628(3) Uani 1 1 d .
Br3 Br 0.08747(7) 0.52429(4) 0.05710(3) 0.0505(2) Uani 1 1 d .
Br2 Br 0.16310(9) 0.22321(5) -0.05372(4) 0.0661(3) Uani 1 1 d .
Br10 Br 0.5000 0.24988(6) 0.2500 0.0649(5) Uani 1 2 d S
Br1 Br -0.12827(10) 0.28102(6) -0.06313(4) 0.0756(4) Uani 1 1 d .
N5 N -0.0811(5) 0.3480(3) 0.2121(2) 0.0282(14) Uani 1 1 d .
N1 N 0.0853(5) 0.1533(3) 0.2135(2) 0.0301(14) Uani 1 1 d .
N3 N -0.1247(5) 0.0982(3) 0.2072(2) 0.0319(14) Uani 1 1 d .
N4 N 0.1272(5) 0.4032(3) 0.2097(2) 0.0308(14) Uani 1 1 d .
C16 C 0.1984(5) 0.3674(3) 0.2272(2) 0.0276(16) Uani 1 1 d .
N6 N -0.0535(5) 0.4830(3) 0.2115(2) 0.0316(14) Uani 1 1 d .
C25 C -0.1734(6) 0.3384(3) 0.2279(3) 0.0295(16) Uani 1 1 d .
C15 C -0.1979(6) 0.1333(3) 0.2244(3) 0.0303(16) Uani 1 1 d .
N2 N 0.0572(5) 0.0191(3) 0.2127(2) 0.0331(15) Uani 1 1 d .
C5 C 0.1756(6) 0.1626(3) 0.2300(3) 0.0304(17) Uani 1 1 d .
C11 C -0.1385(6) 0.0722(4) 0.1655(3) 0.042(2) Uani 1 1 d .
H11 H -0.0883 0.0481 0.1532 0.050 Uiso 1 1 calc .
C13 C -0.2984(7) 0.1141(5) 0.1578(3) 0.048(2) Uani 1 1 d .
H13 H -0.3576 0.1187 0.1414 0.058 Uiso 1 1 calc .
C26 C -0.0270(5) 0.5377(3) 0.2275(3) 0.0286(16) Uani 1 1 d .
C30 C -0.1013(6) 0.4800(4) 0.1705(3) 0.041(2) Uani 1 1 d .
H30 H -0.1212 0.4423 0.1597 0.049 Uiso 1 1 calc .
C20 C 0.1454(6) 0.4301(4) 0.1687(3) 0.041(2) Uani 1 1 d .
H20 H 0.0972 0.4558 0.1566 0.049 Uiso 1 1 calc .
C14 C -0.2854(6) 0.1421(4) 0.2003(3) 0.040(2) Uani 1 1 d .
H14 H -0.3350 0.1667 0.2127 0.048 Uiso 1 1 calc .
C12 C -0.2248(7) 0.0800(4) 0.1401(3) 0.046(2) Uani 1 1 d .
H12 H -0.2320 0.0617 0.1110 0.055 Uiso 1 1 calc .
C29 C -0.1224(7) 0.5296(4) 0.1437(3) 0.046(2) Uani 1 1 d .
H29 H -0.1548 0.5257 0.1150 0.055 Uiso 1 1 calc .
C10 C 0.1085(6) 0.0221(4) 0.1728(3) 0.039(2) Uani 1 1 d .
H10 H 0.1301 0.0598 0.1626 0.047 Uiso 1 1 calc .
C6 C 0.0282(6) -0.0353(4) 0.2280(3) 0.0320(17) Uani 1 1 d .
C18 C 0.3028(6) 0.3857(4) 0.1618(3) 0.044(2) Uani 1 1 d .
H18 H 0.3620 0.3794 0.1456 0.053 Uiso 1 1 calc .
C19 C 0.2314(7) 0.4219(4) 0.1436(3) 0.045(2) Uani 1 1 d .
H19 H 0.2404 0.4407 0.1148 0.054 Uiso 1 1 calc .
C28 C -0.0945(7) 0.5854(4) 0.1602(3) 0.049(2) Uani 1 1 d .
H28 H -0.1083 0.6200 0.1429 0.059 Uiso 1 1 calc .
C23 C -0.2116(7) 0.2800(4) 0.1603(3) 0.047(2) Uani 1 1 d .
H23 H -0.2565 0.2578 0.1425 0.056 Uiso 1 1 calc .
C3 C 0.2190(8) 0.2196(4) 0.1630(3) 0.049(2) Uani 1 1 d .
H3 H 0.2653 0.2418 0.1460 0.059 Uiso 1 1 calc .
C21 C -0.0551(6) 0.3232(4) 0.1715(3) 0.040(2) Uani 1 1 d .
H21 H 0.0094 0.3295 0.1607 0.048 Uiso 1 1 calc .
C27 C -0.0459(7) 0.5896(4) 0.2027(3) 0.043(2) Uani 1 1 d .
H27 H -0.0263 0.6270 0.2143 0.051 Uiso 1 1 calc .
C24 C -0.2395(6) 0.3039(4) 0.2026(3) 0.044(2) Uani 1 1 d .
H24 H -0.3030 0.2969 0.2142 0.052 Uiso 1 1 calc .
C4 C 0.2438(7) 0.1960(4) 0.2058(3) 0.044(2) Uani 1 1 d .
H4 H 0.3067 0.2027 0.2183 0.052 Uiso 1 1 calc .
C1 C 0.0607(6) 0.1776(4) 0.1719(3) 0.040(2) Uani 1 1 d .
H1 H -0.0034 0.1718 0.1606 0.048 Uiso 1 1 calc .
C22 C -0.1168(8) 0.2893(4) 0.1448(3) 0.048(2) Uani 1 1 d .
H22 H -0.0952 0.2727 0.1166 0.058 Uiso 1 1 calc .
C17 C 0.2872(6) 0.3582(4) 0.2043(3) 0.041(2) Uani 1 1 d .
H17 H 0.3360 0.3337 0.2174 0.049 Uiso 1 1 calc .
C8 C 0.1007(8) -0.0825(4) 0.1619(4) 0.052(2) Uani 1 1 d .
H8 H 0.1154 -0.1170 0.1447 0.063 Uiso 1 1 calc .
C9 C 0.1310(7) -0.0271(4) 0.1463(3) 0.045(2) Uani 1 1 d .
H9 H 0.1659 -0.0231 0.1184 0.054 Uiso 1 1 calc .
C7 C 0.0482(7) -0.0867(4) 0.2031(3) 0.046(2) Uani 1 1 d .
H7 H 0.0265 -0.1241 0.2140 0.055 Uiso 1 1 calc .
C2 C 0.1255(8) 0.2103(4) 0.1457(3) 0.049(2) Uani 1 1 d .
H2 H 0.1068 0.2259 0.1168 0.059 Uiso 1 1 calc .

loop_
_atom_site_aniso_label
_atom_site_aniso_U_11
_atom_site_aniso_U_22
_atom_site_aniso_U_33
_atom_site_aniso_U_23
_atom_site_aniso_U_13
_atom_site_aniso_U_12
Ag1 0.0938(8) 0.0823(7) 0.0818(7) -0.0133(5) -0.0001(6) 0.0078(6)
Ag2 0.0730(6) 0.0893(7) 0.0907(7) 0.0309(6) -0.0226(5) -0.0030(5)
Ag3 0.091(5) 0.078(5) 0.0627(9) -0.0095(18) 0.016(2) 0.023(4)
Ag4 0.0961(9) 0.1019(8) 0.1026(9) -0.0060(7) -0.0099(7) -0.0090(7)
Ag5 0.0830(7) 0.1196(9) 0.0736(7) -0.0198(6) -0.0132(5) -0.0062(7)
Ag6 0.1001(9) 0.1480(11) 0.0815(8) 0.0397(8) 0.0097(6) 0.0518(8)
Ag7 0.1484(13) 0.1598(13) 0.1251(11) 0.0823(10) 0.0606(10) 0.0378(11)
Br8 0.0654(6) 0.0499(5) 0.0444(5) 0.0024(4) 0.0011(5) 0.0056(5)
Fe2 0.0199(7) 0.0213(7) 0.0197(7) 0.000 -0.0010(5) 0.000
Br7 0.0587(6) 0.0617(6) 0.0375(5) 0.0006(4) 0.0063(4) 0.0020(5)
Br6 0.0607(6) 0.0473(5) 0.0406(5) -0.0052(4) 0.0080(4) 0.0028(4)
Br5 0.0571(6) 0.0600(6) 0.0449(5) -0.0031(5) -0.0002(4) 0.0020(5)
Fe1 0.0188(7) 0.0238(7) 0.0205(7) 0.000 0.0008(5) 0.000
Br4 0.0611(6) 0.0724(7) 0.0549(6) 0.0217(5) -0.0002(5) 0.0199(6)
Br3 0.0528(6) 0.0621(6) 0.0366(5) 0.0024(4) -0.0079(4) -0.0043(4)
Br2 0.0674(7) 0.0777(7) 0.0531(6) 0.0132(6) 0.0145(5) 0.0057(6)
Br10 0.0337(7) 0.0342(6) 0.1267(15) 0.000 -0.0067(8) 0.000
Br1 0.0728(8) 0.0971(9) 0.0568(7) 0.0072(6) -0.0158(6) 0.0109(7)
N5 0.031(3) 0.028(3) 0.026(3) -0.003(3) 0.002(3) 0.003(3)
N1 0.030(3) 0.031(3) 0.030(3) 0.003(3) -0.001(3) -0.001(3)
N3 0.035(4) 0.035(4) 0.026(3) -0.004(3) 0.000(3) -0.002(3)
N4 0.032(3) 0.032(3) 0.029(3) 0.008(3) 0.000(3) -0.001(3)
C16 0.026(4) 0.033(4) 0.025(4) 0.002(3) -0.001(3) -0.002(3)
N6 0.026(3) 0.033(4) 0.035(4) 0.000(3) -0.006(3) 0.000(3)
C25 0.031(4) 0.029(4) 0.028(4) 0.002(3) -0.002(3) 0.002(3)
C15 0.026(4) 0.037(4) 0.028(4) -0.001(3) 0.002(3) -0.004(3)
N2 0.026(3) 0.040(4) 0.033(4) 0.000(3) 0.004(3) 0.002(3)
C5 0.034(4) 0.029(4) 0.028(4) 0.001(3) 0.001(3) 0.000(3)
C11 0.037(5) 0.053(5) 0.037(5) -0.013(4) 0.001(4) -0.005(4)
C13 0.029(5) 0.066(6) 0.048(5) -0.001(5) -0.013(4) 0.000(4)
C26 0.022(4) 0.032(4) 0.032(4) -0.002(3) -0.004(3) 0.003(3)
C30 0.038(5) 0.043(5) 0.040(5) -0.004(4) -0.016(4) 0.004(4)
C20 0.035(5) 0.050(5) 0.036(5) 0.010(4) -0.006(4) -0.002(4)
C14 0.025(4) 0.050(5) 0.046(5) -0.009(4) -0.005(4) 0.006(4)
C12 0.046(5) 0.055(6) 0.038(5) -0.014(4) -0.011(4) -0.010(4)
C29 0.050(6) 0.052(6) 0.036(5) 0.005(4) -0.016(4) 0.018(4)
C10 0.034(5) 0.046(5) 0.038(5) 0.000(4) 0.015(4) 0.003(4)
C6 0.029(4) 0.038(4) 0.029(4) 0.001(3) 0.000(3) 0.001(3)
C18 0.031(4) 0.058(6) 0.044(5) 0.000(4) 0.008(4) 0.004(4)
C19 0.053(6) 0.053(5) 0.030(4) 0.010(4) 0.010(4) -0.011(4)
C28 0.053(6) 0.047(6) 0.047(5) 0.010(4) -0.010(5) 0.012(4)
C23 0.059(6) 0.043(5) 0.038(5) -0.010(4) -0.007(4) -0.012(4)
C3 0.067(7) 0.040(5) 0.039(5) 0.012(4) 0.005(5) -0.015(4)
C21 0.046(5) 0.041(5) 0.033(4) -0.002(4) 0.006(4) -0.001(4)
C27 0.050(5) 0.037(5) 0.041(5) -0.006(4) -0.004(4) -0.002(4)
C24 0.036(5) 0.051(5) 0.044(5) -0.002(4) 0.000(4) -0.011(4)
C4 0.038(5) 0.040(5) 0.053(5) -0.001(4) 0.003(4) -0.007(4)
C1 0.045(5) 0.042(5) 0.033(4) 0.006(4) -0.008(4) 0.000(4)
C22 0.066(7) 0.043(5) 0.036(5) -0.010(4) 0.005(4) -0.003(5)
C17 0.029(4) 0.050(5) 0.044(5) 0.006(4) 0.001(4) 0.007(4)
C8 0.060(6) 0.047(6) 0.050(6) -0.012(4) 0.002(5) 0.010(5)
C9 0.038(5) 0.057(6) 0.041(5) -0.011(4) 0.002(4) 0.002(4)
C7 0.047(5) 0.037(5) 0.054(6) -0.009(4) 0.004(4) -0.001(4)
C2 0.071(7) 0.042(5) 0.034(5) 0.013(4) -0.002(5) 0.000(5)

loop_
_atom_type_symbol
_atom_type_description
_atom_type_scat_dispersion_real
_atom_type_scat_dispersion_imag
_atom_type_scat_source
C C 0.0033 0.0016 'International Tables Vol C Tables 4.2.6.8 and 6.1.1.4'
H H 0.0000 0.0000 'International Tables Vol C Tables 4.2.6.8 and 6.1.1.4'
N N 0.0061 0.0033 'International Tables Vol C Tables 4.2.6.8 and 6.1.1.4'
Fe Fe 0.3463 0.8444 'International Tables Vol C Tables 4.2.6.8 and 6.1.1.4'
Br Br -0.2901 2.4595 'International Tables Vol C Tables 4.2.6.8 and 6.1.1.4'
Ag Ag -0.8971 1.1015 'International Tables Vol C Tables 4.2.6.8 and 6.1.1.4'

loop_
_geom_angle_atom_site_label_1
_geom_angle_atom_site_label_2
_geom_angle_atom_site_label_3
_geom_angle
_geom_angle_site_symmetry_1
_geom_angle_site_symmetry_3
Br7 Ag1 Br5 119.38(5) . .
Br7 Ag1 Br2 115.96(5) . .
Br5 Ag1 Br2 109.56(5) . .
Br7 Ag1 Br4 105.31(5) . .
Br5 Ag1 Br4 100.50(5) . .
Br2 Ag1 Br4 103.46(5) . .
Br7 Ag1 Ag5 138.68(5) . .
Br5 Ag1 Ag5 56.23(4) . .
Br2 Ag1 Ag5 53.62(4) . .
Br4 Ag1 Ag5 115.96(5) . .
Br7 Ag1 Ag6 56.45(4) . .
Br5 Ag1 Ag6 62.94(4) . .
Br2 Ag1 Ag6 139.12(5) . .
Br4 Ag1 Ag6 117.38(5) . .
Ag5 Ag1 Ag6 103.00(4) . .
Br7 Ag1 Ag4 126.63(5) . 6_655
Br5 Ag1 Ag4 112.52(5) . 6_655
Br2 Ag1 Ag4 51.88(4) . 6_655
Br4 Ag1 Ag4 51.64(4) . 6_655
Ag5 Ag1 Ag4 81.26(4) . 6_655
Ag6 Ag1 Ag4 168.35(5) . 6_655
Br8 Ag2 Br3 141.67(6) . 5_565
Br8 Ag2 Br6 103.71(5) . .
Br3 Ag2 Br6 95.38(4) 5_565 .
Br8 Ag2 Br3 97.99(4) . .
Br3 Ag2 Br3 99.85(4) 5_565 .
Br6 Ag2 Br3 121.44(5) . .
Ag3 Ag3 Br3 111(3) 2_465 5_565
Ag3 Ag3 Br6 111(2) 2_465 2_465
Br3 Ag3 Br6 137.3(7) 5_565 2_465
Ag3 Ag3 Br3 62(3) 2_465 6
Br3 Ag3 Br3 111.84(10) 5_565 6
Br6 Ag3 Br3 94.0(3) 2_465 6
Ag3 Ag3 Br6 62(2) 2_465 .
Br3 Ag3 Br6 94.0(3) 5_565 .
Br6 Ag3 Br6 99.30(9) 2_465 .
Br3 Ag3 Br6 123.6(6) 6 .
Br1 Ag4 Br4 116.73(6) . 6
Br1 Ag4 Br2 116.97(6) . 6
Br4 Ag4 Br2 105.98(5) 6 6
Br1 Ag4 Br5 110.22(6) . .
Br4 Ag4 Br5 105.60(5) 6 .
Br2 Ag4 Br5 99.43(5) 6 .
Br1 Ag4 Ag5 53.49(4) . .
Br4 Ag4 Ag5 135.29(6) 6 .
Br2 Ag4 Ag5 116.97(5) 6 .
Br5 Ag4 Ag5 57.19(4) . .
Br1 Ag4 Ag7 52.52(5) . 6
Br4 Ag4 Ag7 136.81(6) 6 6
Br2 Ag4 Ag7 64.51(5) 6 6
Br5 Ag4 Ag7 117.40(5) . 6
Ag5 Ag4 Ag7 76.68(5) . 6
Br1 Ag4 Ag1 136.38(6) . 6
Br4 Ag4 Ag1 53.47(4) 6 6
Br2 Ag4 Ag1 52.58(4) 6 6
Br5 Ag4 Ag1 113.28(5) . 6
Ag5 Ag4 Ag1 166.59(6) . 6
Ag7 Ag4 Ag1 102.53(5) 6 6
Br8 Ag5 Br1 125.88(6) . .
Br8 Ag5 Br2 106.92(5) . .
Br1 Ag5 Br2 100.95(5) . .
Br8 Ag5 Br5 108.42(5) . .
Br1 Ag5 Br5 107.77(5) . .
Br2 Ag5 Br5 104.92(5) . .
Br8 Ag5 Ag4 134.29(6) . .
Br1 Ag5 Ag4 53.76(4) . .
Br2 Ag5 Ag4 118.19(5) . .
Br5 Ag5 Ag4 54.45(4) . .
Br8 Ag5 Ag1 124.33(5) . .
Br1 Ag5 Ag1 109.60(5) . .
Br2 Ag5 Ag1 53.36(4) . .
Br5 Ag5 Ag1 51.82(4) . .
Ag4 Ag5 Ag1 81.05(4) . .
Br4 Ag6 Br7 147.20(7) 6 5
Br4 Ag6 Br7 112.42(5) 6 .
Br7 Ag6 Br7 96.94(4) 5 .
Br4 Ag6 Ag1 112.41(5) 6 .
Br7 Ag6 Ag1 97.42(5) 5 .
Br7 Ag6 Ag1 49.94(4) . .
Br6 Ag7 Br8 124.34(7) 6_655 .
Br6 Ag7 Br1 125.55(8) 6_655 6_655
Br8 Ag7 Br1 103.04(5) . 6_655
Br6 Ag7 Ag4 124.57(6) 6_655 6_655
Br8 Ag7 Ag4 105.27(5) . 6_655
Br1 Ag7 Ag4 52.48(5) 6_655 6_655
Ag5 Br8 Ag2 93.73(5) . .
Ag5 Br8 Ag7 84.80(6) . .
Ag2 Br8 Ag7 106.41(5) . .
N5 Fe2 N5 96.1(3) 3 .
N5 Fe2 N4 78.7(2) 3 .
N5 Fe2 N4 95.4(2) . .
N5 Fe2 N4 95.4(2) 3 3
N5 Fe2 N4 78.7(2) . 3
N4 Fe2 N4 171.3(3) . 3
N5 Fe2 N6 93.3(2) 3 3
N5 Fe2 N6 167.9(2) . 3
N4 Fe2 N6 93.8(3) . 3
N4 Fe2 N6 92.9(2) 3 3
N5 Fe2 N6 167.9(2) 3 .
N5 Fe2 N6 93.3(2) . .
N4 Fe2 N6 92.9(2) . .
N4 Fe2 N6 93.8(3) 3 .
N6 Fe2 N6 78.5(3) 3 .
Ag6 Br7 Ag1 91.73(5) 5 .
Ag6 Br7 Ag6 83.05(4) 5 .
Ag1 Br7 Ag6 73.61(5) . .
Ag7 Br6 Ag3 85.4(3) 6 2_465
Ag7 Br6 Ag2 93.51(6) 6 .
Ag3 Br6 Ag2 81.0(3) 2_465 .
Ag7 Br6 Ag3 90.2(2) 6 .
Ag3 Br6 Ag3 6.9(7) 2_465 .
Ag2 Br6 Ag3 75.8(3) . .
Ag1 Br5 Ag4 99.63(5) . .
Ag1 Br5 Ag5 71.94(4) . .
Ag4 Br5 Ag5 68.35(4) . .
N1 Fe1 N1 97.1(3) 3 .
N1 Fe1 N2 167.7(2) 3 .
N1 Fe1 N2 92.8(2) . .
N1 Fe1 N2 92.8(2) 3 3
N1 Fe1 N2 167.7(2) . 3
N2 Fe1 N2 78.6(4) . 3
N1 Fe1 N3 78.6(2) 3 .
N1 Fe1 N3 95.9(2) . .
N2 Fe1 N3 93.1(3) . .
N2 Fe1 N3 93.3(3) 3 .
N1 Fe1 N3 95.9(2) 3 3
N1 Fe1 N3 78.6(2) . 3
N2 Fe1 N3 93.3(3) . 3
N2 Fe1 N3 93.1(3) 3 3
N3 Fe1 N3 171.8(4) . 3
Ag6 Br4 Ag4 83.75(6) 6_655 6_655
Ag6 Br4 Ag1 110.73(5) 6_655 .
Ag4 Br4 Ag1 74.89(4) 6_655 .
Ag3 Br3 Ag2 80.80(17) 5_565 5_565
Ag3 Br3 Ag2 92.5(4) 5_565 .
Ag2 Br3 Ag2 80.15(4) 5_565 .
Ag3 Br3 Ag3 7.0(7) 5_565 6_655
Ag2 Br3 Ag3 80.82(13) 5_565 6_655
Ag2 Br3 Ag3 99.4(3) . 6_655
Ag4 Br2 Ag1 75.54(4) 6_655 .
Ag4 Br2 Ag5 103.91(5) 6_655 .
Ag1 Br2 Ag5 73.02(4) . .
Ag5 Br1 Ag4 72.75(5) . .
Ag5 Br1 Ag7 96.53(6) . 6
Ag4 Br1 Ag7 75.00(6) . 6
C21 N5 C25 118.2(7) . .
C21 N5 Fe2 126.4(5) . .
C25 N5 Fe2 114.9(5) . .
C5 N1 C1 118.7(7) . .
C5 N1 Fe1 115.6(5) . .
C1 N1 Fe1 125.0(5) . .
C11 N3 C15 118.1(7) . .
C11 N3 Fe1 127.2(6) . .
C15 N3 Fe1 114.7(5) . .
C20 N4 C16 117.3(7) . .
C20 N4 Fe2 127.2(6) . .
C16 N4 Fe2 115.4(5) . .
N4 C16 C17 122.1(7) . .
N4 C16 C25 114.7(6) . 3
C17 C16 C25 123.2(7) . 3
C30 N6 C26 118.1(7) . .
C30 N6 Fe2 126.2(5) . .
C26 N6 Fe2 115.3(5) . .
N5 C25 C24 120.7(7) . .
N5 C25 C16 115.8(6) . 3
C24 C25 C16 123.4(7) . 3
N3 C15 C14 121.8(7) . .
N3 C15 C5 115.0(7) . 3
C14 C15 C5 123.2(7) . 3
C10 N2 C6 118.3(7) . .
C10 N2 Fe1 126.2(6) . .
C6 N2 Fe1 114.9(5) . .
N1 C5 C4 121.3(7) . .
N1 C5 C15 115.6(7) . 3
C4 C5 C15 123.0(7) . 3
N3 C11 C12 122.1(8) . .
N3 C11 H11 119.0 . .
C12 C11 H11 119.0 . .
C12 C13 C14 119.5(8) . .
C12 C13 H13 120.3 . .
C14 C13 H13 120.3 . .
N6 C26 C27 122.0(7) . .
N6 C26 C26 115.3(4) . 3
C27 C26 C26 122.7(5) . 3
N6 C30 C29 123.3(8) . .
N6 C30 H30 118.3 . .
C29 C30 H30 118.3 . .
N4 C20 C19 123.6(8) . .
N4 C20 H20 118.2 . .
C19 C20 H20 118.2 . .
C13 C14 C15 119.0(8) . .
C13 C14 H14 120.5 . .
C15 C14 H14 120.5 . .
C13 C12 C11 119.5(8) . .
C13 C12 H12 120.2 . .
C11 C12 H12 120.2 . .
C30 C29 C28 118.2(8) . .
C30 C29 H29 120.9 . .
C28 C29 H29 120.9 . .
N2 C10 C9 123.3(8) . .
N2 C10 H10 118.4 . .
C9 C10 H10 118.4 . .
N2 C6 C7 121.5(7) . .
N2 C6 C6 115.4(4) . 3
C7 C6 C6 123.1(5) . 3
C19 C18 C17 119.5(8) . .
C19 C18 H18 120.2 . .
C17 C18 H18 120.2 . .
C18 C19 C20 118.3(8) . .
C18 C19 H19 120.8 . .
C20 C19 H19 120.8 . .
C29 C28 C27 119.4(8) . .
C29 C28 H28 120.3 . .
C27 C28 H28 120.3 . .
C22 C23 C24 118.9(8) . .
C22 C23 H23 120.5 . .
C24 C23 H23 120.5 . .
C2 C3 C4 119.2(8) . .
C2 C3 H3 120.4 . .
C4 C3 H3 120.4 . .
N5 C21 C22 123.9(8) . .
N5 C21 H21 118.0 . .
C22 C21 H21 118.0 . .
C26 C27 C28 118.9(8) . .
C26 C27 H27 120.5 . .
C28 C27 H27 120.5 . .
C23 C24 C25 120.0(8) . .
C23 C24 H24 120.0 . .
C25 C24 H24 120.0 . .
C5 C4 C3 119.7(8) . .
C5 C4 H4 120.2 . .
C3 C4 H4 120.2 . .
N1 C1 C2 122.8(8) . .
N1 C1 H1 118.6 . .
C2 C1 H1 118.6 . .
C21 C22 C23 118.2(8) . .
C21 C22 H22 120.9 . .
C23 C22 H22 120.9 . .
C18 C17 C16 119.1(8) . .
C18 C17 H17 120.5 . .
C16 C17 H17 120.5 . .
C9 C8 C7 119.5(8) . .
C9 C8 H8 120.3 . .
C7 C8 H8 120.3 . .
C10 C9 C8 118.2(8) . .
C10 C9 H9 120.9 . .
C8 C9 H9 120.9 . .
C6 C7 C8 119.2(8) . .
C6 C7 H7 120.4 . .
C8 C7 H7 120.4 . .
C1 C2 C3 118.2(8) . .
C1 C2 H2 120.9 . .
C3 C2 H2 120.9 . .

loop_
_geom_bond_atom_site_label_1
_geom_bond_atom_site_label_2
_geom_bond_distance
_geom_bond_site_symmetry_2
Ag1 Br7 2.6228(14) .
Ag1 Br5 2.6752(15) .
Ag1 Br2 2.7144(16) .
Ag1 Br4 2.7549(15) .
Ag1 Ag5 3.2355(16) .
Ag1 Ag6 3.2878(19) .
Ag1 Ag4 3.3097(17) 6_655
Ag2 Br8 2.6231(14) .
Ag2 Br3 2.6699(13) 5_565
Ag2 Br6 2.7597(15) .
Ag2 Br3 2.7702(14) .
Ag3 Ag3 0.36(4) 2_465
Ag3 Br3 2.642(10) 5_565
Ag3 Br6 2.696(9) 2_465
Ag3 Br3 2.794(12) 6
Ag3 Br6 2.847(11) .
Ag4 Br1 2.6418(19) .
Ag4 Br4 2.6882(16) 6
Ag4 Br2 2.6888(18) 6
Ag4 Br5 2.7384(16) .
Ag4 Ag5 3.1283(17) .
Ag4 Ag7 3.217(2) 6
Ag4 Ag1 3.3097(17) 6
Ag5 Br8 2.6010(15) .
Ag5 Br1 2.6328(16) .
Ag5 Br2 2.7235(16) .
Ag5 Br5 2.8289(16) .
Ag6 Br4 2.5706(16) 6
Ag6 Br7 2.5959(14) 5
Ag6 Br7 2.8560(16) .
Ag7 Br6 2.5346(15) 6_655
Ag7 Br8 2.6416(17) .
Ag7 Br1 2.643(2) 6_655
Ag7 Ag4 3.217(2) 6_655
Fe2 N5 2.065(6) 3
Fe2 N5 2.065(6) .
Fe2 N4 2.068(6) .
Fe2 N4 2.068(6) 3
Fe2 N6 2.079(6) 3
Fe2 N6 2.079(6) .
Br7 Ag6 2.5960(14) 5
Br6 Ag7 2.5347(15) 6
Br6 Ag3 2.696(9) 2_465
Fe1 N1 2.069(6) 3
Fe1 N1 2.069(6) .
Fe1 N2 2.073(6) .
Fe1 N2 2.073(6) 3
Fe1 N3 2.080(6) .
Fe1 N3 2.080(6) 3
Br4 Ag6 2.5706(16) 6_655
Br4 Ag4 2.6883(16) 6_655
Br3 Ag3 2.642(10) 5_565
Br3 Ag2 2.6699(13) 5_565
Br3 Ag3 2.794(12) 6_655
Br2 Ag4 2.6889(18) 6_655
Br1 Ag7 2.643(2) 6
N5 C21 1.332(10) .
N5 C25 1.337(9) .
N1 C5 1.320(9) .
N1 C1 1.344(10) .
N3 C11 1.338(10) .
N3 C15 1.346(10) .
N4 C20 1.335(10) .
N4 C16 1.341(9) .
C16 C17 1.376(11) .
C16 C25 1.474(10) 3
N6 C30 1.336(10) .
N6 C26 1.345(9) .
C25 C24 1.377(11) .
C25 C16 1.474(10) 3
C15 C14 1.377(11) .
C15 C5 1.486(10) 3
N2 C10 1.335(10) .
N2 C6 1.339(10) .
C5 C4 1.367(11) .
C5 C15 1.486(10) 3
C11 C12 1.379(12) .
C11 H11 0.9300 .
C13 C12 1.344(13) .
C13 C14 1.375(12) .
C13 H13 0.9300 .
C26 C27 1.373(11) .
C26 C26 1.477(14) 3
C30 C29 1.371(11) .
C30 H30 0.9300 .
C20 C19 1.375(12) .
C20 H20 0.9300 .
C14 H14 0.9300 .
C12 H12 0.9300 .
C29 C28 1.374(13) .
C29 H29 0.9300 .
C10 C9 1.360(11) .
C10 H10 0.9300 .
C6 C7 1.369(11) .
C6 C6 1.467(15) 3
C18 C19 1.356(13) .
C18 C17 1.374(12) .
C18 H18 0.9300 .
C19 H19 0.9300 .
C28 C27 1.383(13) .
C28 H28 0.9300 .
C23 C22 1.365(14) .
C23 C24 1.372(12) .
C23 H23 0.9300 .
C3 C2 1.368(14) .
C3 C4 1.371(12) .
C3 H3 0.9300 .
C21 C22 1.355(12) .
C21 H21 0.9300 .
C27 H27 0.9300 .
C24 H24 0.9300 .
C4 H4 0.9300 .
C1 C2 1.357(12) .
C1 H1 0.9300 .
C22 H22 0.9300 .
C17 H17 0.9300 .
C8 C9 1.368(13) .
C8 C7 1.377(13) .
C8 H8 0.9300 .
C9 H9 0.9300 .
C7 H7 0.9300 .
C2 H2 0.9300 .
